data_4066863
loop_
_publ_author_name
'Fischer, Paul J.'
'Neary, Michelle C.'
'Heerboth, Aaron P.'
'Sullivan, Kevin P.'

_publ_section_title
;
 Allylnickel(II) and Allylpalladium(II) Derivatives of
 [(2-(Diphenylphosphino)ethyl)cyclopentadienyl]tricarbonylmetalates:
 Reactions with Free Radicals
;
_journal_issue 20
_journal_name_full Organometallics
_journal_page_first 4562
_journal_paper_doi 10.1021/om1006825
_journal_volume 29
_journal_year 2010
_chemical_formula_moiety 'C28 H27 Mo Ni O3 P'
_chemical_formula_sum 'C28 H27 Mo Ni O3 P'
_chemical_formula_weight 597.12
_chemical_name_common 08119
_chemical_name_systematic
; 
 ? 
;
_space_group_IT_number 14
_symmetry_cell_setting monoclinic
_symmetry_space_group_name_Hall '-P 2yn'
_symmetry_space_group_name_H-M 'P 1 21/n 1'
_atom_sites_solution_hydrogens geom
_atom_sites_solution_primary direct
_atom_sites_solution_secondary difmap
_audit_creation_method SHELXL-97
_cell_angle_alpha 90.00
_cell_angle_beta 97.013(3)
_cell_angle_gamma 90.00
_cell_formula_units_Z 4
_cell_length_a 9.3808(15)
_cell_length_b 11.3623(18)
_cell_length_c 22.969(4)
_cell_measurement_reflns_used 3781
_cell_measurement_temperature 173(2)
_cell_measurement_theta_max 27.45
_cell_measurement_theta_min 2.46
_cell_volume 2429.9(7)
_computing_cell_refinement 'SAINT, Bruker'
_computing_data_collection 'SMART, Bruker'
_computing_data_reduction 'SAINT, Bruker'
_computing_molecular_graphics 'SHELXTL, Bruker'
_computing_publication_material 'Bruker SHELXTL'
_computing_structure_refinement 'SHELXL-97 (Sheldrick, 1997)'
_computing_structure_solution 'SHELXS-97 (Sheldrick, 1990)'
_diffrn_ambient_temperature 173(2)
_diffrn_measured_fraction_theta_full 0.995
_diffrn_measured_fraction_theta_max 0.995
_diffrn_measurement_device_type 'Siemens SMART Platform CCD'
_diffrn_measurement_method 'area detector, omega scans per phi'
_diffrn_radiation_monochromator graphite
_diffrn_radiation_source 'Normal-focus sealed tube'
_diffrn_radiation_type MoK\a
_diffrn_radiation_wavelength 0.71073
_diffrn_reflns_av_R_equivalents 0.0312
_diffrn_reflns_av_sigmaI/netI 0.0243
_diffrn_reflns_limit_h_max 12
_diffrn_reflns_limit_h_min -12
_diffrn_reflns_limit_k_max 14
_diffrn_reflns_limit_k_min -14
_diffrn_reflns_limit_l_max 29
_diffrn_reflns_limit_l_min -29
_diffrn_reflns_number 27605
_diffrn_reflns_theta_full 27.48
_diffrn_reflns_theta_max 27.48
_diffrn_reflns_theta_min 1.79
_exptl_absorpt_coefficient_mu 1.385
_exptl_absorpt_correction_T_max 0.7691
_exptl_absorpt_correction_T_min 0.6211
_exptl_absorpt_correction_type multi-scan
_exptl_absorpt_process_details 'SADABS, R. Blessing, 1995'
_exptl_crystal_colour red
_exptl_crystal_density_diffrn 1.632
_exptl_crystal_density_method 'not measured'
_exptl_crystal_description block
_exptl_crystal_F_000 1216
_exptl_crystal_size_max 0.38
_exptl_crystal_size_mid 0.38
_exptl_crystal_size_min 0.20
_refine_diff_density_max 0.441
_refine_diff_density_min -0.325
_refine_diff_density_rms 0.063
_refine_ls_extinction_method none
_refine_ls_goodness_of_fit_ref 1.006
_refine_ls_hydrogen_treatment mixed
_refine_ls_matrix_type full
_refine_ls_number_parameters 316
_refine_ls_number_reflns 5534
_refine_ls_number_restraints 0
_refine_ls_restrained_S_all 1.006
_refine_ls_R_factor_all 0.0324
_refine_ls_R_factor_gt 0.0240
_refine_ls_shift/su_max 0.001
_refine_ls_shift/su_mean 0.000
_refine_ls_structure_factor_coef Fsqd
_refine_ls_weighting_details 'calc w=1/[\s^2^(Fo^2^)+(0.0272P)^2^+1.4642P] where P=(Fo^2^+2Fc^2^)/3'
_refine_ls_weighting_scheme calc
_refine_ls_wR_factor_gt 0.0543
_refine_ls_wR_factor_ref 0.0568
_reflns_number_gt 4758
_reflns_number_total 5534
_reflns_threshold_expression >2sigma(I)
_cod_data_source_file om1006825_si_003.cif
_cod_data_source_block 8
_cod_depositor_comments
;
The following automatic conversions were performed:

'_symmetry_cell_setting' value 'Monoclinic' changed to 'monoclinic'
according to /home/saulius/struct/CIF-dictionaries/cif_core.dic
dictionary named 'cif_core.dic' version 2.4.1 from 2010-06-29.

Automatic conversion script
Id: cif_fix_values 1715 2011-07-08 13:25:40Z adriana 
;
_cod_original_sg_symbol_H-M P2(1)/n
_cod_database_code 4066863

loop_
_symmetry_equiv_pos_as_xyz
'x, y, z'
'-x+1/2, y+1/2, -z+1/2'
'-x, -y, -z'
'x-1/2, -y-1/2, z-1/2'

loop_
_atom_site_label
_atom_site_type_symbol
_atom_site_fract_x
_atom_site_fract_y
_atom_site_fract_z
_atom_site_U_iso_or_equiv
_atom_site_adp_type
_atom_site_occupancy
_atom_site_symmetry_multiplicity
_atom_site_calc_flag
_atom_site_refinement_flags
Mo1 Mo 0.769789(17) 0.462240(14) 0.341138(7) 0.01803(5) Uani 1 1 d .
Ni1 Ni 0.61097(3) 0.30434(2) 0.394779(10) 0.01839(6) Uani 1 1 d .
P1 P 0.78717(5) 0.20251(4) 0.44493(2) 0.01904(10) Uani 1 1 d .
O1 O 0.66299(16) 0.22678(13) 0.28194(6) 0.0296(3) Uani 1 1 d .
O2 O 0.61604(18) 0.53665(13) 0.44854(7) 0.0347(4) Uani 1 1 d .
O3 O 0.53480(19) 0.59586(16) 0.25906(8) 0.0475(5) Uani 1 1 d .
C1 C 0.6898(2) 0.31535(18) 0.30759(8) 0.0218(4) Uani 1 1 d .
C2 C 0.6634(2) 0.49959(18) 0.40761(9) 0.0240(4) Uani 1 1 d .
C3 C 0.6212(2) 0.54636(19) 0.29004(9) 0.0275(4) Uani 1 1 d .
C4 C 1.0023(2) 0.42562(19) 0.39000(9) 0.0248(4) Uani 1 1 d .
C5 C 0.9811(2) 0.55017(19) 0.38776(10) 0.0296(5) Uani 1 1 d .
H5A H 0.9866 0.6036 0.4226 0.036 Uiso 1 1 calc R
C6 C 0.9639(2) 0.5867(2) 0.32883(10) 0.0327(5) Uani 1 1 d .
H6A H 0.9566 0.6701 0.3148 0.039 Uiso 1 1 calc R
C7 C 0.9742(2) 0.4864(2) 0.29320(10) 0.0316(5) Uani 1 1 d .
H7A H 0.9765 0.4865 0.2498 0.038 Uiso 1 1 calc R
C8 C 0.9978(2) 0.3870(2) 0.33098(9) 0.0283(5) Uani 1 1 d .
H8A H 1.0184 0.3052 0.3183 0.034 Uiso 1 1 calc R
C9 C 1.0320(2) 0.35347(19) 0.44511(9) 0.0294(5) Uani 1 1 d .
H9A H 0.9853 0.3918 0.4765 0.035 Uiso 1 1 calc R
H9B H 1.1368 0.3531 0.4576 0.035 Uiso 1 1 calc R
C10 C 0.9793(2) 0.22592(19) 0.43864(10) 0.0274(4) Uani 1 1 d .
H10A H 1.0364 0.1777 0.4690 0.033 Uiso 1 1 calc R
H10B H 0.9992 0.1963 0.3999 0.033 Uiso 1 1 calc R
C11 C 0.7699(2) 0.04674(16) 0.42527(8) 0.0209(4) Uani 1 1 d .
C12 C 0.7968(2) 0.01491(18) 0.36895(9) 0.0273(5) Uani 1 1 d .
H12A H 0.8318 0.0722 0.3441 0.033 Uiso 1 1 calc R
C13 C 0.7729(2) -0.09925(19) 0.34875(9) 0.0317(5) Uani 1 1 d .
H13A H 0.7923 -0.1198 0.3104 0.038 Uiso 1 1 calc R
C14 C 0.7210(3) -0.18329(19) 0.38433(10) 0.0333(5) Uani 1 1 d .
H14A H 0.7037 -0.2613 0.3703 0.040 Uiso 1 1 calc R
C15 C 0.6944(2) -0.15331(19) 0.44020(10) 0.0309(5) Uani 1 1 d .
H15A H 0.6599 -0.2113 0.4648 0.037 Uiso 1 1 calc R
C16 C 0.7175(2) -0.03909(17) 0.46078(9) 0.0245(4) Uani 1 1 d .
H16A H 0.6976 -0.0192 0.4991 0.029 Uiso 1 1 calc R
C17 C 0.7807(2) 0.20865(17) 0.52411(8) 0.0215(4) Uani 1 1 d .
C18 C 0.8667(2) 0.13707(18) 0.56369(9) 0.0268(4) Uani 1 1 d .
H18A H 0.9365 0.0871 0.5499 0.032 Uiso 1 1 calc R
C19 C 0.8506(2) 0.1386(2) 0.62287(9) 0.0329(5) Uani 1 1 d .
H19A H 0.9084 0.0888 0.6493 0.039 Uiso 1 1 calc R
C20 C 0.7508(3) 0.2124(2) 0.64361(9) 0.0348(5) Uani 1 1 d .
H20A H 0.7390 0.2123 0.6841 0.042 Uiso 1 1 calc R
C21 C 0.6684(3) 0.2862(2) 0.60529(10) 0.0330(5) Uani 1 1 d .
H21A H 0.6012 0.3380 0.6196 0.040 Uiso 1 1 calc R
C22 C 0.6835(2) 0.28478(18) 0.54610(9) 0.0265(4) Uani 1 1 d .
H22A H 0.6270 0.3363 0.5201 0.032 Uiso 1 1 calc R
C23 C 0.3975(2) 0.3578(2) 0.36269(10) 0.0281(5) Uani 1 1 d .
H23A H 0.387(3) 0.440(2) 0.3592(10) 0.034 Uiso 1 1 d .
C24 C 0.4130(2) 0.30559(19) 0.41833(9) 0.0239(4) Uani 1 1 d .
H24A H 0.411(2) 0.350(2) 0.4515(10) 0.029 Uiso 1 1 d .
C25 C 0.4629(2) 0.18878(19) 0.42140(10) 0.0254(4) Uani 1 1 d .
H25A H 0.487(2) 0.156(2) 0.4568(10) 0.031 Uiso 1 1 d .
C26 C 0.4246(2) 0.1062(2) 0.36996(10) 0.0341(5) Uani 1 1 d .
H26A H 0.3903 0.0305 0.3843 0.041 Uiso 1 1 calc R
H26B H 0.5112 0.0904 0.3505 0.041 Uiso 1 1 calc R
C27 C 0.3079(2) 0.1600(2) 0.32571(11) 0.0412(6) Uani 1 1 d .
H27A H 0.2158 0.1601 0.3427 0.049 Uiso 1 1 calc R
H27B H 0.2954 0.1106 0.2899 0.049 Uiso 1 1 calc R
C28 C 0.3439(2) 0.2858(2) 0.30891(10) 0.0366(5) Uani 1 1 d .
H28A H 0.4186 0.2838 0.2819 0.044 Uiso 1 1 calc R
H28B H 0.2572 0.3234 0.2881 0.044 Uiso 1 1 calc R

loop_
_atom_site_aniso_label
_atom_site_aniso_U_11
_atom_site_aniso_U_22
_atom_site_aniso_U_33
_atom_site_aniso_U_23
_atom_site_aniso_U_13
_atom_site_aniso_U_12
Mo1 0.02029(9) 0.01803(8) 0.01573(8) 0.00123(6) 0.00194(6) -0.00109(6)
Ni1 0.01772(12) 0.01979(13) 0.01801(12) 0.00120(9) 0.00360(9) 0.00024(9)
P1 0.0206(2) 0.0175(2) 0.0195(2) 0.00233(19) 0.00431(19) 0.00081(19)
O1 0.0353(8) 0.0283(8) 0.0259(8) -0.0086(6) 0.0071(6) -0.0053(7)
O2 0.0489(10) 0.0284(8) 0.0296(8) -0.0092(7) 0.0159(7) -0.0007(7)
O3 0.0418(10) 0.0558(11) 0.0431(10) 0.0193(9) -0.0030(8) 0.0155(9)
C1 0.0197(10) 0.0278(11) 0.0180(9) 0.0022(8) 0.0028(7) 0.0018(8)
C2 0.0279(11) 0.0192(9) 0.0244(10) 0.0016(8) 0.0009(8) 0.0001(8)
C3 0.0302(11) 0.0291(11) 0.0240(10) 0.0024(9) 0.0063(9) -0.0013(9)
C4 0.0182(10) 0.0293(11) 0.0261(10) 0.0062(8) -0.0002(8) -0.0051(8)
C5 0.0301(11) 0.0280(11) 0.0288(11) 0.0030(9) -0.0041(9) -0.0108(9)
C6 0.0284(11) 0.0335(12) 0.0342(12) 0.0124(10) -0.0039(9) -0.0125(9)
C7 0.0234(11) 0.0474(14) 0.0248(11) 0.0095(10) 0.0055(8) -0.0065(10)
C8 0.0197(10) 0.0366(12) 0.0295(11) 0.0016(9) 0.0069(8) 0.0000(9)
C9 0.0201(10) 0.0359(12) 0.0306(11) 0.0109(9) -0.0026(8) -0.0054(9)
C10 0.0184(10) 0.0296(11) 0.0348(12) 0.0110(9) 0.0054(8) 0.0032(8)
C11 0.0221(10) 0.0182(9) 0.0226(9) 0.0015(8) 0.0035(8) 0.0032(8)
C12 0.0343(12) 0.0263(11) 0.0224(10) 0.0047(8) 0.0074(9) 0.0082(9)
C13 0.0418(13) 0.0308(12) 0.0230(11) -0.0042(9) 0.0061(9) 0.0095(10)
C14 0.0422(14) 0.0216(10) 0.0356(12) -0.0072(9) 0.0023(10) 0.0037(9)
C15 0.0374(12) 0.0218(10) 0.0343(12) 0.0030(9) 0.0078(10) -0.0024(9)
C16 0.0306(11) 0.0216(10) 0.0224(10) -0.0001(8) 0.0075(8) 0.0006(8)
C17 0.0219(10) 0.0211(10) 0.0210(9) -0.0002(8) 0.0011(8) -0.0038(8)
C18 0.0263(11) 0.0255(11) 0.0278(11) 0.0020(9) 0.0002(8) -0.0019(9)
C19 0.0351(12) 0.0354(12) 0.0257(11) 0.0075(9) -0.0061(9) -0.0048(10)
C20 0.0395(13) 0.0448(14) 0.0196(10) -0.0015(10) 0.0011(9) -0.0114(11)
C21 0.0342(12) 0.0370(12) 0.0282(11) -0.0073(10) 0.0052(9) -0.0004(10)
C22 0.0275(11) 0.0270(11) 0.0244(10) -0.0017(9) 0.0005(8) 0.0014(9)
C23 0.0183(10) 0.0344(12) 0.0321(12) 0.0014(9) 0.0051(8) 0.0048(9)
C24 0.0181(10) 0.0313(11) 0.0235(10) -0.0045(9) 0.0077(8) -0.0011(8)
C25 0.0212(10) 0.0286(11) 0.0277(11) 0.0009(9) 0.0082(8) -0.0049(8)
C26 0.0263(11) 0.0313(12) 0.0448(13) -0.0102(10) 0.0046(10) -0.0068(9)
C27 0.0236(11) 0.0558(16) 0.0429(14) -0.0227(12) -0.0010(10) -0.0034(11)
C28 0.0208(11) 0.0615(16) 0.0267(11) -0.0036(11) -0.0001(9) 0.0053(11)

loop_
_atom_type_symbol
_atom_type_description
_atom_type_scat_dispersion_real
_atom_type_scat_dispersion_imag
_atom_type_scat_source
C C 0.0033 0.0016 'International Tables Vol C Tables 4.2.6.8 and 6.1.1.4'
H H 0.0000 0.0000 'International Tables Vol C Tables 4.2.6.8 and 6.1.1.4'
O O 0.0106 0.0060 'International Tables Vol C Tables 4.2.6.8 and 6.1.1.4'
P P 0.1023 0.0942 'International Tables Vol C Tables 4.2.6.8 and 6.1.1.4'
Ni Ni 0.3393 1.1124 'International Tables Vol C Tables 4.2.6.8 and 6.1.1.4'
Mo Mo -1.6832 0.6857 'International Tables Vol C Tables 4.2.6.8 and 6.1.1.4'

loop_
_geom_angle_atom_site_label_1
_geom_angle_atom_site_label_2
_geom_angle_atom_site_label_3
_geom_angle
C1 Mo1 C3 88.25(8)
C1 Mo1 C2 106.49(8)
C3 Mo1 C2 88.20(8)
C1 Mo1 C8 87.72(8)
C3 Mo1 C8 135.28(8)
C2 Mo1 C8 135.34(8)
C1 Mo1 C7 102.27(8)
C3 Mo1 C7 103.00(8)
C2 Mo1 C7 149.41(8)
C8 Mo1 C7 35.44(8)
C1 Mo1 C6 137.24(8)
C3 Mo1 C6 98.02(8)
C2 Mo1 C6 115.91(8)
C8 Mo1 C6 58.47(8)
C7 Mo1 C6 35.06(8)
C1 Mo1 C5 143.53(8)
C3 Mo1 C5 124.27(8)
C2 Mo1 C5 91.95(8)
C8 Mo1 C5 58.15(8)
C7 Mo1 C5 58.14(8)
C6 Mo1 C5 34.77(7)
C1 Mo1 C4 108.98(8)
C3 Mo1 C4 156.65(8)
C2 Mo1 C4 101.26(8)
C8 Mo1 C4 35.13(7)
C7 Mo1 C4 58.85(7)
C6 Mo1 C4 58.64(7)
C5 Mo1 C4 35.23(7)
C1 Mo1 Ni1 53.77(6)
C3 Mo1 Ni1 101.78(6)
C2 Mo1 Ni1 55.52(6)
C8 Mo1 Ni1 111.20(5)
C7 Mo1 Ni1 144.64(6)
C6 Mo1 Ni1 157.89(5)
C5 Mo1 Ni1 123.39(5)
C4 Mo1 Ni1 101.15(5)
C24 Ni1 C25 40.55(8)
C24 Ni1 C23 39.42(8)
C25 Ni1 C23 69.24(9)
C24 Ni1 P1 121.41(6)
C25 Ni1 P1 90.00(7)
C23 Ni1 P1 159.09(6)
C24 Ni1 C1 131.81(8)
C25 Ni1 C1 127.94(8)
C23 Ni1 C1 94.25(8)
P1 Ni1 C1 100.86(5)
C24 Ni1 C2 98.69(8)
C25 Ni1 C2 136.40(8)
C23 Ni1 C2 86.95(8)
P1 Ni1 C2 107.70(5)
C1 Ni1 C2 88.36(7)
C24 Ni1 Mo1 134.16(6)
C25 Ni1 Mo1 169.11(6)
C23 Ni1 Mo1 101.45(6)
P1 Ni1 Mo1 99.460(19)
C1 Ni1 Mo1 45.07(5)
C2 Ni1 Mo1 45.30(5)
C17 P1 C11 105.65(9)
C17 P1 C10 102.94(10)
C11 P1 C10 100.25(9)
C17 P1 Ni1 112.51(7)
C11 P1 Ni1 109.78(7)
C10 P1 Ni1 123.82(7)
O1 C1 Mo1 167.85(16)
O1 C1 Ni1 109.19(14)
Mo1 C1 Ni1 81.16(7)
O2 C2 Mo1 168.98(18)
O2 C2 Ni1 110.93(15)
Mo1 C2 Ni1 79.18(7)
O3 C3 Mo1 178.82(19)
C8 C4 C5 106.49(18)
C8 C4 C9 128.0(2)
C5 C4 C9 125.46(19)
C8 C4 Mo1 71.51(11)
C5 C4 Mo1 72.08(12)
C9 C4 Mo1 124.05(13)
C6 C5 C4 109.0(2)
C6 C5 Mo1 72.35(12)
C4 C5 Mo1 72.69(11)
C6 C5 H5A 125.4
C4 C5 H5A 125.4
Mo1 C5 H5A 125.4
C5 C6 C7 108.1(2)
C5 C6 Mo1 72.88(12)
C7 C6 Mo1 72.12(12)
C5 C6 H6A 125.8
C7 C6 H6A 125.8
Mo1 C6 H6A 125.8
C6 C7 C8 107.66(19)
C6 C7 Mo1 72.82(12)
C8 C7 Mo1 72.27(11)
C6 C7 H7A 126.0
C8 C7 H7A 126.0
Mo1 C7 H7A 126.0
C4 C8 C7 108.7(2)
C4 C8 Mo1 73.36(12)
C7 C8 Mo1 72.29(12)
C4 C8 H8A 125.5
C7 C8 H8A 125.5
Mo1 C8 H8A 125.5
C4 C9 C10 114.15(18)
C4 C9 H9A 108.7
C10 C9 H9A 108.7
C4 C9 H9B 108.7
C10 C9 H9B 108.7
H9A C9 H9B 107.6
C9 C10 P1 115.80(15)
C9 C10 H10A 108.3
P1 C10 H10A 108.3
C9 C10 H10B 108.3
P1 C10 H10B 108.3
H10A C10 H10B 107.4
C12 C11 C16 118.43(18)
C12 C11 P1 117.33(15)
C16 C11 P1 123.90(15)
C13 C12 C11 120.85(19)
C13 C12 H12A 119.6
C11 C12 H12A 119.6
C14 C13 C12 120.12(19)
C14 C13 H13A 119.9
C12 C13 H13A 119.9
C15 C14 C13 119.7(2)
C15 C14 H14A 120.1
C13 C14 H14A 120.1
C14 C15 C16 120.6(2)
C14 C15 H15A 119.7
C16 C15 H15A 119.7
C15 C16 C11 120.29(18)
C15 C16 H16A 119.9
C11 C16 H16A 119.9
C22 C17 C18 118.37(18)
C22 C17 P1 119.10(15)
C18 C17 P1 122.50(15)
C19 C18 C17 120.4(2)
C19 C18 H18A 119.8
C17 C18 H18A 119.8
C20 C19 C18 120.3(2)
C20 C19 H19A 119.9
C18 C19 H19A 119.9
C21 C20 C19 119.8(2)
C21 C20 H20A 120.1
C19 C20 H20A 120.1
C20 C21 C22 120.2(2)
C20 C21 H21A 119.9
C22 C21 H21A 119.9
C21 C22 C17 120.8(2)
C21 C22 H22A 119.6
C17 C22 H22A 119.6
C24 C23 C28 120.2(2)
C24 C23 Ni1 64.94(11)
C28 C23 Ni1 109.37(14)
C24 C23 H23A 119.7(15)
C28 C23 H23A 116.4(15)
Ni1 C23 H23A 113.2(15)
C23 C24 C25 116.24(19)
C23 C24 Ni1 75.63(12)
C25 C24 Ni1 72.04(11)
C23 C24 H24A 121.2(14)
C25 C24 H24A 121.1(14)
Ni1 C24 H24A 110.1(14)
C24 C25 C26 119.9(2)
C24 C25 Ni1 67.40(11)
C26 C25 Ni1 105.51(14)
C24 C25 H25A 119.0(15)
C26 C25 H25A 117.0(15)
Ni1 C25 H25A 115.8(15)
C25 C26 C27 110.72(19)
C25 C26 H26A 109.5
C27 C26 H26A 109.5
C25 C26 H26B 109.5
C27 C26 H26B 109.5
H26A C26 H26B 108.1
C26 C27 C28 112.28(19)
C26 C27 H27A 109.1
C28 C27 H27A 109.1
C26 C27 H27B 109.1
C28 C27 H27B 109.1
H27A C27 H27B 107.9
C23 C28 C27 111.13(19)
C23 C28 H28A 109.4
C27 C28 H28A 109.4
C23 C28 H28B 109.4
C27 C28 H28B 109.4
H28A C28 H28B 108.0

loop_
_geom_bond_atom_site_label_1
_geom_bond_atom_site_label_2
_geom_bond_distance
Mo1 C1 1.950(2)
Mo1 C3 1.958(2)
Mo1 C2 1.969(2)
Mo1 C8 2.341(2)
Mo1 C7 2.341(2)
Mo1 C6 2.350(2)
Mo1 C5 2.357(2)
Mo1 C4 2.365(2)
Mo1 Ni1 2.7212(4)
Ni1 C24 1.9970(19)
Ni1 C25 2.058(2)
Ni1 C23 2.135(2)
Ni1 P1 2.2209(6)
Ni1 C1 2.2214(19)
Ni1 C2 2.284(2)
P1 C17 1.828(2)
P1 C11 1.829(2)
P1 C10 1.845(2)
O1 C1 1.178(2)
O2 C2 1.167(2)
O3 C3 1.157(3)
C4 C8 1.421(3)
C4 C5 1.429(3)
C4 C9 1.505(3)
C5 C6 1.406(3)
C5 H5A 1.0000
C6 C7 1.413(3)
C6 H6A 1.0000
C7 C8 1.425(3)
C7 H7A 1.0000
C8 H8A 1.0000
C9 C10 1.533(3)
C9 H9A 0.9900
C9 H9B 0.9900
C10 H10A 0.9900
C10 H10B 0.9900
C11 C12 1.395(3)
C11 C16 1.398(3)
C12 C13 1.387(3)
C12 H12A 0.9500
C13 C14 1.384(3)
C13 H13A 0.9500
C14 C15 1.380(3)
C14 H14A 0.9500
C15 C16 1.389(3)
C15 H15A 0.9500
C16 H16A 0.9500
C17 C22 1.395(3)
C17 C18 1.400(3)
C18 C19 1.386(3)
C18 H18A 0.9500
C19 C20 1.384(3)
C19 H19A 0.9500
C20 C21 1.382(3)
C20 H20A 0.9500
C21 C22 1.384(3)
C21 H21A 0.9500
C22 H22A 0.9500
C23 C24 1.400(3)
C23 C28 1.515(3)
C23 H23A 0.94(2)
C24 C25 1.406(3)
C24 H24A 0.92(2)
C25 C26 1.517(3)
C25 H25A 0.90(2)
C26 C27 1.527(3)
C26 H26A 0.9900
C26 H26B 0.9900
C27 C28 1.529(4)
C27 H27A 0.9900
C27 H27B 0.9900
C28 H28A 0.9900
C28 H28B 0.9900

loop_
_geom_torsion_atom_site_label_1
_geom_torsion_atom_site_label_2
_geom_torsion_atom_site_label_3
_geom_torsion_atom_site_label_4
_geom_torsion
C1 Mo1 Ni1 C24 -110.12(11)
C3 Mo1 Ni1 C24 -31.16(11)
C2 Mo1 Ni1 C24 48.35(11)
C8 Mo1 Ni1 C24 179.59(10)
C7 Mo1 Ni1 C24 -164.86(13)
C6 Mo1 Ni1 C24 121.95(19)
C5 Mo1 Ni1 C24 114.56(11)
C4 Mo1 Ni1 C24 144.43(10)
C1 Mo1 Ni1 C25 -54.0(3)
C3 Mo1 Ni1 C25 24.9(3)
C2 Mo1 Ni1 C25 104.4(3)
C8 Mo1 Ni1 C25 -124.3(3)
C7 Mo1 Ni1 C25 -108.8(3)
C6 Mo1 Ni1 C25 178.0(3)
C5 Mo1 Ni1 C25 170.7(3)
C4 Mo1 Ni1 C25 -159.5(3)
C1 Mo1 Ni1 C23 -84.54(9)
C3 Mo1 Ni1 C23 -5.58(9)
C2 Mo1 Ni1 C23 73.93(10)
C8 Mo1 Ni1 C23 -154.84(8)
C7 Mo1 Ni1 C23 -139.28(11)
C6 Mo1 Ni1 C23 147.53(18)
C5 Mo1 Ni1 C23 140.14(9)
C4 Mo1 Ni1 C23 170.01(8)
C1 Mo1 Ni1 P1 95.94(7)
C3 Mo1 Ni1 P1 174.90(6)
C2 Mo1 Ni1 P1 -105.59(7)
C8 Mo1 Ni1 P1 25.64(6)
C7 Mo1 Ni1 P1 41.20(10)
C6 Mo1 Ni1 P1 -31.99(17)
C5 Mo1 Ni1 P1 -39.38(7)
C4 Mo1 Ni1 P1 -9.51(6)
C3 Mo1 Ni1 C1 78.96(9)
C2 Mo1 Ni1 C1 158.47(10)
C8 Mo1 Ni1 C1 -70.30(9)
C7 Mo1 Ni1 C1 -54.74(12)
C6 Mo1 Ni1 C1 -127.93(18)
C5 Mo1 Ni1 C1 -135.32(10)
C4 Mo1 Ni1 C1 -105.45(9)
C1 Mo1 Ni1 C2 -158.47(10)
C3 Mo1 Ni1 C2 -79.50(10)
C8 Mo1 Ni1 C2 131.24(9)
C7 Mo1 Ni1 C2 146.80(12)
C6 Mo1 Ni1 C2 73.61(18)
C5 Mo1 Ni1 C2 66.22(10)
C4 Mo1 Ni1 C2 96.08(9)
C24 Ni1 P1 C17 -38.82(10)
C25 Ni1 P1 C17 -65.92(9)
C23 Ni1 P1 C17 -59.18(19)
C1 Ni1 P1 C17 165.32(9)
C2 Ni1 P1 C17 73.56(9)
Mo1 Ni1 P1 C17 119.51(7)
C24 Ni1 P1 C11 78.52(10)
C25 Ni1 P1 C11 51.43(9)
C23 Ni1 P1 C11 58.17(19)
C1 Ni1 P1 C11 -77.34(9)
C2 Ni1 P1 C11 -169.09(8)
Mo1 Ni1 P1 C11 -123.15(7)
C24 Ni1 P1 C10 -163.53(11)
C25 Ni1 P1 C10 169.37(11)
C23 Ni1 P1 C10 176.11(19)
C1 Ni1 P1 C10 40.61(10)
C2 Ni1 P1 C10 -51.15(11)
Mo1 Ni1 P1 C10 -5.20(9)
C3 Mo1 C1 O1 105.0(8)
C2 Mo1 C1 O1 -167.4(8)
C8 Mo1 C1 O1 -30.5(8)
C7 Mo1 C1 O1 2.0(8)
C6 Mo1 C1 O1 5.0(9)
C5 Mo1 C1 O1 -50.0(9)
C4 Mo1 C1 O1 -59.0(8)
Ni1 Mo1 C1 O1 -149.1(8)
C3 Mo1 C1 Ni1 -106.00(7)
C2 Mo1 C1 Ni1 -18.39(8)
C8 Mo1 C1 Ni1 118.55(7)
C7 Mo1 C1 Ni1 151.08(6)
C6 Mo1 C1 Ni1 154.07(9)
C5 Mo1 C1 Ni1 99.00(12)
C4 Mo1 C1 Ni1 90.09(7)
C24 Ni1 C1 O1 -71.24(18)
C25 Ni1 C1 O1 -17.77(19)
C23 Ni1 C1 O1 -84.64(16)
P1 Ni1 C1 O1 80.83(15)
C2 Ni1 C1 O1 -171.45(15)
Mo1 Ni1 C1 O1 173.42(19)
C24 Ni1 C1 Mo1 115.34(10)
C25 Ni1 C1 Mo1 168.82(8)
C23 Ni1 C1 Mo1 101.94(8)
P1 Ni1 C1 Mo1 -92.58(5)
C2 Ni1 C1 Mo1 15.13(7)
C1 Mo1 C2 O2 175.1(9)
C3 Mo1 C2 O2 -97.2(9)
C8 Mo1 C2 O2 71.2(10)
C7 Mo1 C2 O2 15.7(10)
C6 Mo1 C2 O2 0.8(10)
C5 Mo1 C2 O2 27.0(9)
C4 Mo1 C2 O2 61.2(9)
Ni1 Mo1 C2 O2 157.1(10)
C1 Mo1 C2 Ni1 17.99(8)
C3 Mo1 C2 Ni1 105.63(8)
C8 Mo1 C2 Ni1 -85.94(11)
C7 Mo1 C2 Ni1 -141.47(13)
C6 Mo1 C2 Ni1 -156.33(6)
C5 Mo1 C2 Ni1 -130.14(7)
C4 Mo1 C2 Ni1 -95.89(7)
C24 Ni1 C2 O2 37.40(17)
C25 Ni1 C2 O2 20.0(2)
C23 Ni1 C2 O2 75.15(17)
P1 Ni1 C2 O2 -89.63(16)
C1 Ni1 C2 O2 169.49(17)
Mo1 Ni1 C2 O2 -175.4(2)
C24 Ni1 C2 Mo1 -147.16(8)
C25 Ni1 C2 Mo1 -164.61(10)
C23 Ni1 C2 Mo1 -109.42(8)
P1 Ni1 C2 Mo1 85.81(6)
C1 Ni1 C2 Mo1 -15.07(7)
C1 Mo1 C3 O3 -81(10)
C2 Mo1 C3 O3 173(100)
C8 Mo1 C3 O3 4(10)
C7 Mo1 C3 O3 22(10)
C6 Mo1 C3 O3 57(10)
C5 Mo1 C3 O3 82(10)
C4 Mo1 C3 O3 58(10)
Ni1 Mo1 C3 O3 -133(10)
C1 Mo1 C4 C8 55.82(14)
C3 Mo1 C4 C8 -79.8(2)
C2 Mo1 C4 C8 167.82(13)
C7 Mo1 C4 C8 -37.31(13)
C6 Mo1 C4 C8 -78.58(14)
C5 Mo1 C4 C8 -115.00(18)
Ni1 Mo1 C4 C8 111.12(12)
C1 Mo1 C4 C5 170.82(12)
C3 Mo1 C4 C5 35.2(3)
C2 Mo1 C4 C5 -77.18(13)
C8 Mo1 C4 C5 115.00(18)
C7 Mo1 C4 C5 77.69(14)
C6 Mo1 C4 C5 36.42(13)
Ni1 Mo1 C4 C5 -133.88(11)
C1 Mo1 C4 C9 -68.02(19)
C3 Mo1 C4 C9 156.33(19)
C2 Mo1 C4 C9 43.98(19)
C8 Mo1 C4 C9 -123.8(2)
C7 Mo1 C4 C9 -161.2(2)
C6 Mo1 C4 C9 157.6(2)
C5 Mo1 C4 C9 121.2(2)
Ni1 Mo1 C4 C9 -12.72(18)
C8 C4 C5 C6 0.0(2)
C9 C4 C5 C6 176.85(19)
Mo1 C4 C5 C6 -63.67(15)
C8 C4 C5 Mo1 63.69(14)
C9 C4 C5 Mo1 -119.49(19)
C1 Mo1 C5 C6 102.54(17)
C3 Mo1 C5 C6 -46.72(17)
C2 Mo1 C5 C6 -135.87(15)
C8 Mo1 C5 C6 79.37(15)
C7 Mo1 C5 C6 37.37(14)
C4 Mo1 C5 C6 117.2(2)
Ni1 Mo1 C5 C6 175.13(12)
C1 Mo1 C5 C4 -14.70(19)
C3 Mo1 C5 C4 -163.96(12)
C2 Mo1 C5 C4 106.89(13)
C8 Mo1 C5 C4 -37.88(12)
C7 Mo1 C5 C4 -79.87(14)
C6 Mo1 C5 C4 -117.2(2)
Ni1 Mo1 C5 C4 57.88(13)
C4 C5 C6 C7 -0.1(2)
Mo1 C5 C6 C7 -63.97(15)
C4 C5 C6 Mo1 63.88(15)
C1 Mo1 C6 C5 -121.28(15)
C3 Mo1 C6 C5 142.59(14)
C2 Mo1 C6 C5 50.69(16)
C8 Mo1 C6 C5 -78.35(14)
C7 Mo1 C6 C5 -116.2(2)
C4 Mo1 C6 C5 -36.91(13)
Ni1 Mo1 C6 C5 -10.9(3)
C1 Mo1 C6 C7 -5.09(18)
C3 Mo1 C6 C7 -101.23(14)
C2 Mo1 C6 C7 166.87(13)
C8 Mo1 C6 C7 37.84(12)
C5 Mo1 C6 C7 116.2(2)
C4 Mo1 C6 C7 79.27(14)
Ni1 Mo1 C6 C7 105.33(18)
C5 C6 C7 C8 0.1(2)
Mo1 C6 C7 C8 -64.34(14)
C5 C6 C7 Mo1 64.47(15)
C1 Mo1 C7 C6 176.46(13)
C3 Mo1 C7 C6 85.42(14)
C2 Mo1 C7 C6 -23.7(2)
C8 Mo1 C7 C6 -115.61(18)
C5 Mo1 C7 C6 -37.05(12)
C4 Mo1 C7 C6 -78.62(13)
Ni1 Mo1 C7 C6 -141.16(11)
C1 Mo1 C7 C8 -67.93(14)
C3 Mo1 C7 C8 -158.97(13)
C2 Mo1 C7 C8 91.9(2)
C6 Mo1 C7 C8 115.61(18)
C5 Mo1 C7 C8 78.56(14)
C4 Mo1 C7 C8 36.99(12)
Ni1 Mo1 C7 C8 -25.55(18)
C5 C4 C8 C7 0.1(2)
C9 C4 C8 C7 -176.66(19)
Mo1 C4 C8 C7 64.14(14)
C5 C4 C8 Mo1 -64.07(14)
C9 C4 C8 Mo1 119.2(2)
C6 C7 C8 C4 -0.1(2)
Mo1 C7 C8 C4 -64.83(14)
C6 C7 C8 Mo1 64.71(15)
C1 Mo1 C8 C4 -128.47(13)
C3 Mo1 C8 C4 146.33(13)
C2 Mo1 C8 C4 -17.13(18)
C7 Mo1 C8 C4 116.53(19)
C6 Mo1 C8 C4 79.10(13)
C5 Mo1 C8 C4 37.99(12)
Ni1 Mo1 C8 C4 -79.00(12)
C1 Mo1 C8 C7 115.00(14)
C3 Mo1 C8 C7 29.80(18)
C2 Mo1 C8 C7 -133.65(14)
C6 Mo1 C8 C7 -37.43(13)
C5 Mo1 C8 C7 -78.54(14)
C4 Mo1 C8 C7 -116.53(19)
Ni1 Mo1 C8 C7 164.47(11)
C8 C4 C9 C10 -32.3(3)
C5 C4 C9 C10 151.6(2)
Mo1 C4 C9 C10 60.1(2)
C4 C9 C10 P1 -81.9(2)
C17 P1 C10 C9 -78.13(17)
C11 P1 C10 C9 173.03(15)
Ni1 P1 C10 C9 50.68(19)
C17 P1 C11 C12 -169.03(16)
C10 P1 C11 C12 -62.35(18)
Ni1 P1 C11 C12 69.42(17)
C17 P1 C11 C16 17.9(2)
C10 P1 C11 C16 124.55(18)
Ni1 P1 C11 C16 -103.67(17)
C16 C11 C12 C13 -0.4(3)
P1 C11 C12 C13 -173.87(16)
C11 C12 C13 C14 0.4(3)
C12 C13 C14 C15 -0.7(3)
C13 C14 C15 C16 0.9(4)
C14 C15 C16 C11 -0.8(3)
C12 C11 C16 C15 0.6(3)
P1 C11 C16 C15 173.60(17)
C11 P1 C17 C22 -127.83(16)
C10 P1 C17 C22 127.45(17)
Ni1 P1 C17 C22 -8.07(18)
C11 P1 C17 C18 50.16(19)
C10 P1 C17 C18 -54.55(18)
Ni1 P1 C17 C18 169.93(15)
C22 C17 C18 C19 2.7(3)
P1 C17 C18 C19 -175.27(16)
C17 C18 C19 C20 -1.0(3)
C18 C19 C20 C21 -1.1(3)
C19 C20 C21 C22 1.3(3)
C20 C21 C22 C17 0.6(3)
C18 C17 C22 C21 -2.5(3)
P1 C17 C22 C21 175.55(17)
C25 Ni1 C23 C24 35.08(13)
P1 Ni1 C23 C24 27.9(3)
C1 Ni1 C23 C24 164.22(13)
C2 Ni1 C23 C24 -107.65(13)
Mo1 Ni1 C23 C24 -150.81(12)
C24 Ni1 C23 C28 -115.1(2)
C25 Ni1 C23 C28 -79.99(16)
P1 Ni1 C23 C28 -87.2(2)
C1 Ni1 C23 C28 49.15(16)
C2 Ni1 C23 C28 137.28(16)
Mo1 Ni1 C23 C28 94.12(15)
C28 C23 C24 C25 37.5(3)
Ni1 C23 C24 C25 -61.24(16)
C28 C23 C24 Ni1 98.73(18)
C25 Ni1 C24 C23 -124.25(19)
P1 Ni1 C24 C23 -168.73(11)
C1 Ni1 C24 C23 -21.34(18)
C2 Ni1 C24 C23 74.29(14)
Mo1 Ni1 C24 C23 41.79(16)
C23 Ni1 C24 C25 124.25(19)
P1 Ni1 C24 C25 -44.47(14)
C1 Ni1 C24 C25 102.92(14)
C2 Ni1 C24 C25 -161.46(13)
Mo1 Ni1 C24 C25 166.04(10)
C23 C24 C25 C26 -32.2(3)
Ni1 C24 C25 C26 -95.44(18)
C23 C24 C25 Ni1 63.22(17)
C23 Ni1 C25 C24 -34.15(13)
P1 Ni1 C25 C24 143.28(12)
C1 Ni1 C25 C24 -112.90(13)
C2 Ni1 C25 C24 27.11(18)
Mo1 Ni1 C25 C24 -66.3(4)
C24 Ni1 C25 C26 116.4(2)
C23 Ni1 C25 C26 82.25(15)
P1 Ni1 C25 C26 -100.32(14)
C1 Ni1 C25 C26 3.50(19)
C2 Ni1 C25 C26 143.52(13)
Mo1 Ni1 C25 C26 50.1(4)
C24 C25 C26 C27 -11.6(3)
Ni1 C25 C26 C27 -84.10(19)
C25 C26 C27 C28 50.2(3)
C24 C23 C28 C27 2.2(3)
Ni1 C23 C28 C27 73.80(19)
C26 C27 C28 C23 -45.7(3)
